data_4345760
loop_
_publ_author_name
'Koiso, Naoyuki'
'Kitagawa, Yuichi'
'Nakanishi, Takayuki'
'Fushimi, Koji'
'Hasegawa, Yasuchika'

_publ_section_title
;
 Eu(III) Chiral Coordination Polymer with a Structural Transformation
 System.
;
_journal_issue 10
_journal_name_full 'Inorganic chemistry'
_journal_page_first 5741
_journal_page_last 5747
_journal_paper_doi 10.1021/acs.inorgchem.7b00337
_journal_volume 56
_journal_year 2017
_chemical_absolute_configuration 'CHOOSE rm ad rmad syn or unk'
_chemical_formula_moiety 'C59 H35 Eu F18 O10 P2'
_chemical_formula_sum 'C59 H35 Eu F18 O10 P2'
_chemical_formula_weight 1459.80
_space_group_crystal_system orthorhombic
_space_group_IT_number 19
_space_group_name_Hall 'P 2ac 2ab'
_space_group_name_H-M_alt 'P 21 21 21'
_symmetry_space_group_name_Hall 'P 2ac 2ab'
_symmetry_space_group_name_H-M 'P 21 21 21'
_atom_sites_solution_hydrogens geom
_atom_sites_solution_primary direct
_atom_sites_solution_secondary difmap
_cell_angle_alpha 90.0000
_cell_angle_beta 90.0000
_cell_angle_gamma 90.0000
_cell_formula_units_Z 4
_cell_length_a 15.9175(9)
_cell_length_b 17.1766(9)
_cell_length_c 21.6397(11)
_cell_measurement_reflns_used 27967
_cell_measurement_temperature 123
_cell_measurement_theta_max 27.45
_cell_measurement_theta_min 3.03
_cell_volume 5916.5(5)
_computing_cell_refinement 'RAPID AUTO'
_computing_data_collection 'RAPID AUTO (Rigaku, ????)'
_computing_data_reduction 'RAPID AUTO'
_computing_molecular_graphics 'CrystalStructure 4.1'
_computing_publication_material 'CrystalStructure 4.1 (Rigaku, 2014)'
_computing_structure_refinement 'SHELXL97 (Sheldrick, 2008)'
_computing_structure_solution 'SHELXS2013 (Sheldrick, 2008)'
_diffrn_ambient_temperature 123
_diffrn_detector_area_resol_mean 10.000
_diffrn_measured_fraction_theta_full 0.997
_diffrn_measured_fraction_theta_max 0.997
_diffrn_measurement_device_type 'Rigaku R-AXIS RAPID'
_diffrn_measurement_method \w
_diffrn_radiation_type 'Mo K\a'
_diffrn_radiation_wavelength 0.71075
_diffrn_reflns_av_R_equivalents 0.2053
_diffrn_reflns_av_unetI/netI 0.1865
_diffrn_reflns_Laue_measured_fraction_full 0.997
_diffrn_reflns_Laue_measured_fraction_max 0.997
_diffrn_reflns_limit_h_max 20
_diffrn_reflns_limit_h_min -20
_diffrn_reflns_limit_k_max 22
_diffrn_reflns_limit_k_min -22
_diffrn_reflns_limit_l_max 28
_diffrn_reflns_limit_l_min -28
_diffrn_reflns_number 56563
_diffrn_reflns_point_group_measured_fraction_full 0.998
_diffrn_reflns_point_group_measured_fraction_max 0.996
_diffrn_reflns_theta_full 25.242
_diffrn_reflns_theta_max 27.467
_diffrn_reflns_theta_min 3.028
_diffrn_standards_number 0
_exptl_absorpt_coefficient_mu 1.226
_exptl_absorpt_correction_T_max 0.963
_exptl_absorpt_correction_T_min 0.279
_exptl_absorpt_correction_type multi-scan
_exptl_absorpt_process_details 'ABSCOR (Rigaku, 1995)'
_exptl_crystal_colour colorless
_exptl_crystal_density_diffrn 1.639
_exptl_crystal_density_method 'not measured'
_exptl_crystal_description needle
_exptl_crystal_F_000 2896.00
_exptl_crystal_size_max 0.242
_exptl_crystal_size_mid 0.053
_exptl_crystal_size_min 0.031
_refine_diff_density_max 0.95
_refine_diff_density_min -1.02
_refine_ls_abs_structure_details 'Flack, H. D. (1983), Acta Cryst. A39, 876-881.  6114 Friedel Pairs'
_refine_ls_abs_structure_Flack -0.016(18)
_refine_ls_extinction_method none
_refine_ls_goodness_of_fit_ref 1.000
_refine_ls_hydrogen_treatment constr
_refine_ls_number_parameters 820
_refine_ls_number_reflns 13505
_refine_ls_number_restraints 0
_refine_ls_R_factor_all 0.1792
_refine_ls_R_factor_gt 0.0680
_refine_ls_shift/su_max 0.000
_refine_ls_structure_factor_coef Fsqd
_refine_ls_weighting_details 'w = 1/[\s^2^(Fo^2^)+(0.0000P)^2^+-1.1000P] where P=(Fo^2^+2Fc^2^)/3'
_refine_ls_weighting_scheme calc
_refine_ls_wR_factor_gt 0.0847
_refine_ls_wR_factor_ref 0.1075
_reflns_number_gt 5852
_reflns_number_total 13505
_reflns_threshold_expression F^2^>2.0\s(F^2^)
_cod_data_source_file ic7b00337_si_003.cif
_cod_data_source_block Eu_hfa3_R-bidp
_cod_depositor_comments 'Adding full bibliography for 4345760.cif.'
_cod_database_code 4345760

loop_
_symmetry_equiv_pos_site_id
_space_group_symop_operation_xyz
1 +X,+Y,+Z
2 1/2+X,1/2-Y,-Z
3 -X,1/2+Y,1/2-Z
4 1/2-X,-Y,1/2+Z

loop_
_atom_site_label
_atom_site_type_symbol
_atom_site_fract_x
_atom_site_fract_y
_atom_site_fract_z
_atom_site_U_iso_or_equiv
_atom_site_adp_type
_atom_site_occupancy
_atom_site_site_symmetry_multiplicity
_atom_site_calc_flag
_atom_site_refinement_flags
Eu1 Eu 0.14731(3) 0.51048(3) 0.49700(3) 0.05165(18) Uani 1 4 d .
P1 P 0.2281(2) 0.7107(2) 0.46380(14) 0.0485(10) Uani 1 4 d .
P2 P 0.4389(2) 0.9442(2) 0.57121(16) 0.0544(10) Uani 1 4 d .
F1 F 0.0783(6) 0.4818(9) 0.2722(3) 0.126(5) Uani 1 4 d .
F2 F 0.1563(9) 0.3870(6) 0.2499(4) 0.147(4) Uani 1 4 d .
F3 F 0.2108(6) 0.4898(7) 0.2717(3) 0.119(4) Uani 1 4 d .
F4 F 0.2410(13) 0.2121(9) 0.4017(7) 0.192(7) Uani 1 4 d .
F5 F 0.136(4) 0.215(3) 0.448(4) 0.27(4) Uani 0.5 4 d .
F6 F 0.2718(16) 0.2438(9) 0.4844(10) 0.253(12) Uani 1 4 d .
F7 F 0.0774(7) 0.2843(6) 0.6221(4) 0.108(3) Uani 1 4 d .
F8 F -0.0466(8) 0.3168(7) 0.6022(6) 0.147(5) Uani 1 4 d .
F9 F 0.0018(9) 0.3325(6) 0.6923(5) 0.152(6) Uani 1 4 d .
F10 F 0.0927(7) 0.5766(6) 0.7534(3) 0.122(4) Uani 1 4 d .
F11 F 0.0323(7) 0.6560(6) 0.6918(4) 0.097(3) Uani 1 4 d .
F12 F 0.1658(6) 0.6503(5) 0.6951(3) 0.087(3) Uani 1 4 d .
F13 F 0.4154(6) 0.3600(6) 0.6182(4) 0.099(3) Uani 1 4 d .
F14 F 0.2830(7) 0.3441(7) 0.6379(5) 0.131(4) Uani 1 4 d .
F15 F 0.3507(8) 0.4421(7) 0.6721(4) 0.141(5) Uani 1 4 d .
F16 F 0.4795(7) 0.4465(8) 0.4187(5) 0.145(5) Uani 1 4 d .
F17 F 0.4612(7) 0.5642(9) 0.4286(5) 0.138(5) Uani 1 4 d .
F18 F 0.3939(5) 0.5027(9) 0.3618(3) 0.136(4) Uani 1 4 d .
F19 F 0.162(4) 0.205(3) 0.480(2) 0.17(2) Uani 0.5 4 d .
O1 O 0.1346(5) 0.4838(6) 0.3900(3) 0.063(2) Uani 1 4 d .
O2 O 0.1810(6) 0.3760(6) 0.4790(4) 0.067(3) Uani 1 4 d .
O3 O 0.0625(6) 0.4264(5) 0.5577(4) 0.062(3) Uani 1 4 d .
O4 O 0.1117(5) 0.5737(5) 0.5935(4) 0.058(3) Uani 1 4 d .
O5 O 0.2450(5) 0.4720(5) 0.5721(3) 0.060(3) Uani 1 4 d .
O6 O 0.2847(5) 0.5174(6) 0.4534(3) 0.058(3) Uani 1 4 d .
O7 O 0.1720(5) 0.6434(4) 0.4774(3) 0.048(2) Uani 1 4 d .
O8 O 0.5147(5) 0.9449(5) 0.5302(3) 0.054(2) Uani 1 4 d .
O9 O 0.1853(5) 0.7928(5) 0.4787(3) 0.050(2) Uani 1 4 d .
O10 O 0.3582(5) 0.9151(5) 0.5354(3) 0.049(2) Uani 1 4 d .
C1 C 0.1526(10) 0.4254(10) 0.3558(6) 0.073(4) Uani 1 4 d .
C2 C 0.1784(10) 0.3531(10) 0.3721(8) 0.089(5) Uani 1 4 d .
C3 C 0.1894(11) 0.3335(11) 0.4350(9) 0.084(5) Uani 1 4 d .
C4 C 0.1455(14) 0.4473(11) 0.2860(6) 0.083(5) Uani 1 4 d .
C5 C 0.209(2) 0.2488(16) 0.4544(18) 0.127(10) Uani 1 4 d .
C6 C 0.0542(9) 0.4175(10) 0.6148(8) 0.073(5) Uani 1 4 d .
C7 C 0.0674(11) 0.4729(12) 0.6614(7) 0.083(5) Uani 1 4 d .
C8 C 0.0913(10) 0.5461(11) 0.6456(7) 0.066(4) Uani 1 4 d .
C9 C 0.0208(13) 0.3371(12) 0.6327(9) 0.082(5) Uani 1 4 d .
C10 C 0.0966(12) 0.6078(11) 0.6964(7) 0.078(5) Uani 1 4 d .
C11 C 0.3155(9) 0.4401(8) 0.5668(6) 0.058(4) Uani 1 4 d .
C12 C 0.3733(9) 0.4441(8) 0.5180(6) 0.071(5) Uani 1 4 d .
C13 C 0.3519(9) 0.4867(9) 0.4640(5) 0.057(3) Uani 1 4 d .
C14 C 0.3424(12) 0.3956(11) 0.6249(8) 0.086(5) Uani 1 4 d .
C15 C 0.4211(9) 0.4935(15) 0.4169(7) 0.089(6) Uani 1 4 d .
C16 C 0.2520(8) 0.7218(8) 0.3835(5) 0.047(3) Uani 1 4 d .
C17 C 0.2580(8) 0.7957(8) 0.3569(5) 0.057(4) Uani 1 4 d .
C18 C 0.2793(9) 0.8045(9) 0.2963(5) 0.066(4) Uani 1 4 d .
C19 C 0.2934(9) 0.7401(10) 0.2619(6) 0.068(5) Uani 1 4 d .
C20 C 0.2862(10) 0.6681(10) 0.2871(6) 0.075(5) Uani 1 4 d .
C21 C 0.2658(9) 0.6584(9) 0.3484(6) 0.065(4) Uani 1 4 d .
C22 C 0.3220(7) 0.7066(7) 0.5059(6) 0.048(3) Uani 1 4 d .
C23 C 0.3950(9) 0.7436(8) 0.4890(7) 0.061(4) Uani 1 4 d .
C24 C 0.4691(8) 0.7380(9) 0.5208(6) 0.067(5) Uani 1 4 d .
C25 C 0.4706(10) 0.6915(9) 0.5739(7) 0.074(5) Uani 1 4 d .
C26 C 0.3992(9) 0.6536(10) 0.5932(7) 0.068(5) Uani 1 4 d .
C27 C 0.3266(8) 0.6612(8) 0.5615(6) 0.056(4) Uani 1 4 d .
C28 C 0.4182(8) 1.0369(9) 0.6040(6) 0.065(5) Uani 1 4 d .
C29 C 0.4288(12) 1.1035(12) 0.5678(7) 0.098(7) Uani 1 4 d .
C30 C 0.4185(13) 1.1741(13) 0.5949(8) 0.111(7) Uani 1 4 d .
C31 C 0.3904(12) 1.1820(11) 0.6544(8) 0.098(7) Uani 1 4 d .
C32 C 0.3796(9) 1.1189(12) 0.6888(7) 0.079(5) Uani 1 4 d .
C33 C 0.3925(8) 1.0454(10) 0.6656(6) 0.073(5) Uani 1 4 d .
C34 C 0.4459(9) 0.8747(8) 0.6339(5) 0.054(4) Uani 1 4 d .
C35 C 0.5233(9) 0.8588(9) 0.6568(5) 0.061(4) Uani 1 4 d .
C36 C 0.5299(10) 0.8086(10) 0.7071(6) 0.069(5) Uani 1 4 d .
C37 C 0.4573(10) 0.7770(9) 0.7318(6) 0.071(4) Uani 1 4 d .
C38 C 0.3785(9) 0.7931(8) 0.7087(6) 0.065(4) Uani 1 4 d .
C39 C 0.3738(9) 0.8435(8) 0.6587(6) 0.059(4) Uani 1 4 d .
C40 C 0.1892(7) 0.9057(9) 0.5386(5) 0.045(3) Uani 1 4 d .
C41 C 0.1709(7) 0.8291(8) 0.5364(5) 0.042(3) Uani 1 4 d .
C42 C 0.1384(8) 0.7878(7) 0.5863(5) 0.050(3) Uani 1 4 d .
C43 C 0.1203(8) 0.8282(9) 0.6389(5) 0.057(4) Uani 1 4 d .
C44 C 0.1354(8) 0.9066(9) 0.6437(5) 0.045(3) Uani 1 4 d .
C45 C 0.1125(8) 0.9471(10) 0.6977(6) 0.062(4) Uani 1 4 d .
C46 C 0.1250(8) 1.0223(12) 0.7010(6) 0.070(5) Uani 1 4 d .
C47 C 0.1610(9) 1.0681(8) 0.6529(6) 0.060(4) Uani 1 4 d .
C48 C 0.1836(7) 1.0297(9) 0.5991(5) 0.050(4) Uani 1 4 d .
C49 C 0.1700(8) 0.9495(9) 0.5926(6) 0.050(4) Uani 1 4 d .
C50 C 0.2318(7) 0.9459(7) 0.4860(4) 0.037(3) Uani 1 4 d .
C51 C 0.3171(8) 0.9511(7) 0.4859(5) 0.050(3) Uani 1 4 d .
C52 C 0.3647(7) 0.9817(8) 0.4358(4) 0.052(3) Uani 1 4 d .
C53 C 0.3219(7) 1.0132(8) 0.3869(4) 0.052(3) Uani 1 4 d .
C54 C 0.2353(7) 1.0086(8) 0.3846(4) 0.043(3) Uani 1 4 d .
C55 C 0.1882(9) 1.0389(8) 0.3328(5) 0.059(5) Uani 1 4 d .
C56 C 0.1051(9) 1.0355(9) 0.3295(5) 0.061(5) Uani 1 4 d .
C57 C 0.0602(7) 1.0019(10) 0.3788(5) 0.066(4) Uani 1 4 d .
C58 C 0.1006(8) 0.9736(8) 0.4300(5) 0.049(4) Uani 1 4 d .
C59 C 0.1875(8) 0.9767(8) 0.4335(5) 0.046(4) Uani 1 4 d .
H2 H 0.18926 0.31531 0.34101 0.1074 Uiso 1 4 calc R
H7 H 0.05959 0.4593 0.70359 0.0998 Uiso 1 4 calc R
H12 H 0.42612 0.41864 0.52103 0.0852 Uiso 1 4 calc R
H17 H 0.247 0.84045 0.38144 0.0680 Uiso 1 4 calc R
H18 H 0.28422 0.85487 0.27864 0.0790 Uiso 1 4 calc R
H19 H 0.30834 0.74538 0.21958 0.0821 Uiso 1 4 calc R
H20 H 0.29549 0.62356 0.26198 0.0898 Uiso 1 4 calc R
H21 H 0.26162 0.60773 0.36571 0.0776 Uiso 1 4 calc R
H23 H 0.39403 0.77501 0.45288 0.0733 Uiso 1 4 calc R
H24 H 0.51798 0.76483 0.50736 0.0804 Uiso 1 4 calc R
H25 H 0.52121 0.68599 0.59668 0.0885 Uiso 1 4 calc R
H26 H 0.40092 0.62186 0.62916 0.0817 Uiso 1 4 calc R
H27 H 0.27742 0.63594 0.57631 0.0668 Uiso 1 4 calc R
H29 H 0.44279 1.09946 0.52523 0.1180 Uiso 1 4 calc R
H30 H 0.43124 1.21957 0.5718 0.1330 Uiso 1 4 calc R
H31 H 0.37883 1.2322 0.6708 0.1174 Uiso 1 4 calc R
H32 H 0.36239 1.12468 0.73061 0.0944 Uiso 1 4 calc R
H33 H 0.38404 1.00097 0.691 0.0879 Uiso 1 4 calc R
H35 H 0.57204 0.88149 0.6389 0.0729 Uiso 1 4 calc R
H36 H 0.58326 0.79632 0.72418 0.0824 Uiso 1 4 calc R
H37 H 0.46197 0.74274 0.76608 0.0853 Uiso 1 4 calc R
H38 H 0.3294 0.77059 0.72624 0.0777 Uiso 1 4 calc R
H39 H 0.32072 0.85645 0.64151 0.0708 Uiso 1 4 calc R
H42 H 0.1292 0.73323 0.58379 0.0602 Uiso 1 4 calc R
H43 H 0.09658 0.8013 0.67307 0.0682 Uiso 1 4 calc R
H45 H 0.08817 0.91997 0.73156 0.0743 Uiso 1 4 calc R
H46 H 0.1089 1.04809 0.738 0.0844 Uiso 1 4 calc R
H47 H 0.16908 1.1226 0.6575 0.0722 Uiso 1 4 calc R
H48 H 0.20868 1.05801 0.56626 0.0604 Uiso 1 4 calc R
H52 H 0.4244 0.98039 0.43633 0.0623 Uiso 1 4 calc R
H53 H 0.35178 1.03818 0.35444 0.0622 Uiso 1 4 calc R
H55 H 0.21816 1.06216 0.29959 0.0706 Uiso 1 4 calc R
H56 H 0.07626 1.05553 0.29452 0.0729 Uiso 1 4 calc R
H57 H 0.00071 0.99877 0.37655 0.0788 Uiso 1 4 calc R
H58 H 0.06905 0.95186 0.4631 0.0594 Uiso 1 4 calc R

loop_
_atom_site_aniso_label
_atom_site_aniso_U_11
_atom_site_aniso_U_22
_atom_site_aniso_U_33
_atom_site_aniso_U_12
_atom_site_aniso_U_13
_atom_site_aniso_U_23
Eu1 0.0339(3) 0.0646(4) 0.0565(3) 0.0027(4) 0.0047(4) 0.0027(5)
P1 0.039(2) 0.066(3) 0.0398(19) 0.000(2) 0.0056(16) -0.0037(18)
P2 0.034(2) 0.076(3) 0.053(2) -0.001(2) -0.0046(17) 0.000(2)
F1 0.065(6) 0.239(15) 0.073(5) 0.040(9) -0.007(4) -0.007(8)
F2 0.232(13) 0.121(9) 0.088(6) 0.008(10) -0.019(8) -0.036(6)
F3 0.106(8) 0.164(11) 0.088(5) -0.053(9) 0.000(5) 0.006(8)
F4 0.27(2) 0.120(12) 0.188(14) 0.052(14) 0.015(14) -0.040(10)
F5 0.23(6) 0.08(3) 0.50(9) -0.05(4) -0.10(5) 0.13(3)
F6 0.37(3) 0.129(12) 0.26(2) 0.127(17) -0.16(2) -0.054(12)
F7 0.102(9) 0.091(8) 0.132(8) 0.023(7) 0.013(6) 0.025(6)
F8 0.106(10) 0.121(11) 0.214(12) -0.046(8) -0.034(9) 0.089(9)
F9 0.240(16) 0.098(9) 0.117(8) -0.014(9) 0.094(9) 0.023(7)
F10 0.194(11) 0.111(8) 0.060(5) -0.007(7) 0.013(6) 0.030(5)
F11 0.096(9) 0.098(9) 0.097(7) 0.017(7) 0.027(6) -0.018(6)
F12 0.097(8) 0.101(8) 0.064(5) -0.010(6) -0.003(5) 0.000(4)
F13 0.055(7) 0.125(9) 0.115(7) 0.017(6) -0.012(5) 0.040(6)
F14 0.063(8) 0.154(11) 0.177(10) 0.011(7) -0.002(7) 0.100(9)
F15 0.158(10) 0.206(12) 0.059(5) 0.074(10) -0.019(7) -0.009(6)
F16 0.084(8) 0.208(14) 0.142(9) 0.078(9) 0.053(7) 0.047(8)
F17 0.083(9) 0.204(14) 0.128(9) -0.023(9) 0.041(7) 0.011(9)
F18 0.064(5) 0.286(14) 0.058(4) 0.006(9) 0.013(4) -0.026(9)
F19 0.18(5) 0.08(2) 0.25(4) 0.06(3) 0.08(4) 0.11(2)
O1 0.053(6) 0.071(7) 0.065(5) 0.011(6) 0.000(4) 0.002(5)
O2 0.054(7) 0.074(7) 0.073(8) 0.014(5) 0.005(5) -0.007(5)
O3 0.046(6) 0.069(7) 0.071(6) 0.012(5) 0.009(5) 0.015(5)
O4 0.050(6) 0.074(7) 0.051(5) 0.003(5) 0.013(4) 0.006(5)
O5 0.040(6) 0.071(8) 0.070(5) 0.013(5) 0.010(4) 0.010(5)
O6 0.022(5) 0.097(8) 0.055(4) 0.005(6) -0.005(4) 0.010(5)
O7 0.035(6) 0.057(5) 0.053(5) -0.012(4) 0.020(4) -0.005(4)
O8 0.025(5) 0.080(7) 0.058(5) 0.002(4) 0.002(4) 0.003(4)
O9 0.039(6) 0.058(6) 0.054(6) 0.002(5) 0.006(4) -0.003(4)
O10 0.023(4) 0.075(6) 0.048(4) -0.004(5) -0.005(4) 0.008(4)
C1 0.054(10) 0.092(13) 0.072(10) 0.018(11) -0.006(8) -0.016(9)
C2 0.085(15) 0.085(14) 0.098(13) 0.007(11) 0.001(10) -0.007(11)
C3 0.089(14) 0.076(15) 0.088(14) 0.015(11) -0.005(10) 0.006(11)
C4 0.086(14) 0.099(14) 0.064(10) -0.028(14) 0.021(11) -0.017(9)
C5 0.11(3) 0.08(2) 0.19(3) 0.037(18) -0.03(2) -0.04(2)
C6 0.043(10) 0.080(14) 0.097(13) 0.021(9) 0.014(9) 0.028(11)
C7 0.100(14) 0.082(15) 0.068(10) -0.003(12) 0.012(9) -0.005(11)
C8 0.061(11) 0.079(13) 0.057(10) 0.017(9) 0.002(8) -0.002(9)
C9 0.056(13) 0.091(17) 0.099(14) -0.003(12) 0.010(10) 0.030(12)
C10 0.084(15) 0.080(15) 0.070(11) 0.008(12) 0.013(10) 0.020(10)
C11 0.054(10) 0.063(10) 0.059(9) 0.005(8) -0.020(8) 0.001(8)
C12 0.060(11) 0.084(11) 0.070(10) 0.010(8) 0.011(7) -0.010(8)
C13 0.044(8) 0.073(11) 0.055(7) -0.017(11) 0.010(7) -0.013(7)
C14 0.040(12) 0.107(15) 0.112(14) 0.012(11) 0.001(11) 0.008(11)
C15 0.035(10) 0.144(19) 0.087(11) 0.015(13) 0.013(8) 0.038(15)
C16 0.047(9) 0.058(10) 0.036(7) -0.001(7) 0.010(6) 0.007(7)
C17 0.059(10) 0.070(11) 0.041(8) -0.005(8) 0.015(6) -0.005(7)
C18 0.094(12) 0.058(11) 0.046(8) -0.009(9) 0.016(8) -0.004(7)
C19 0.071(11) 0.093(14) 0.042(8) -0.016(10) 0.019(7) -0.001(9)
C20 0.092(13) 0.073(13) 0.060(10) -0.003(10) 0.016(8) -0.024(9)
C21 0.074(12) 0.064(11) 0.056(9) -0.002(9) 0.019(8) -0.007(8)
C22 0.037(7) 0.054(8) 0.052(8) -0.014(6) 0.009(7) -0.010(8)
C23 0.053(8) 0.063(9) 0.067(10) -0.000(7) -0.004(8) -0.009(8)
C24 0.025(8) 0.085(12) 0.092(13) -0.007(7) -0.002(7) -0.032(9)
C25 0.060(12) 0.081(13) 0.079(11) 0.036(10) -0.018(9) -0.021(9)
C26 0.035(10) 0.096(13) 0.074(10) 0.002(9) -0.008(8) -0.008(9)
C27 0.037(9) 0.064(10) 0.066(9) -0.006(7) -0.003(7) -0.004(7)
C28 0.034(8) 0.108(15) 0.054(9) 0.021(8) -0.012(6) -0.009(9)
C29 0.137(18) 0.105(17) 0.053(11) 0.045(14) -0.020(11) -0.005(11)
C30 0.16(2) 0.11(2) 0.062(12) 0.012(16) -0.005(12) 0.010(12)
C31 0.130(19) 0.081(15) 0.083(14) 0.024(12) -0.012(12) 0.001(11)
C32 0.067(12) 0.111(16) 0.058(10) 0.016(11) -0.005(8) -0.017(11)
C33 0.074(11) 0.101(14) 0.045(8) 0.009(9) 0.011(7) -0.003(8)
C34 0.055(10) 0.062(10) 0.046(8) -0.009(8) -0.009(7) -0.009(7)
C35 0.042(10) 0.089(13) 0.052(9) 0.002(8) -0.004(7) 0.013(8)
C36 0.042(10) 0.102(15) 0.063(10) -0.008(9) -0.012(7) 0.021(9)
C37 0.072(13) 0.083(13) 0.058(9) 0.002(10) -0.011(8) 0.005(8)
C38 0.055(11) 0.079(11) 0.060(9) -0.001(8) 0.013(7) 0.009(8)
C39 0.047(11) 0.077(11) 0.053(9) -0.001(8) 0.005(7) -0.005(7)
C40 0.021(7) 0.071(11) 0.043(7) -0.001(7) -0.008(5) 0.006(7)
C41 0.030(8) 0.070(11) 0.027(6) -0.002(7) 0.000(5) -0.005(6)
C42 0.036(8) 0.057(9) 0.058(8) -0.006(8) 0.007(6) 0.007(7)
C43 0.046(10) 0.089(12) 0.036(7) -0.002(8) 0.003(6) 0.006(7)
C44 0.019(8) 0.076(10) 0.038(7) -0.008(7) -0.006(5) -0.007(7)
C45 0.040(9) 0.078(12) 0.068(10) 0.003(9) 0.001(7) -0.011(9)
C46 0.045(10) 0.121(16) 0.045(8) 0.007(10) 0.001(6) -0.020(10)
C47 0.046(11) 0.067(11) 0.067(9) 0.003(9) -0.003(7) -0.029(8)
C48 0.028(8) 0.076(12) 0.047(8) -0.001(7) -0.007(6) -0.009(7)
C49 0.023(8) 0.082(11) 0.045(8) 0.005(7) -0.004(6) -0.019(8)
C50 0.025(6) 0.055(8) 0.030(7) 0.001(5) 0.004(5) -0.004(5)
C51 0.039(8) 0.064(9) 0.046(8) 0.004(6) -0.017(6) -0.006(6)
C52 0.022(7) 0.082(10) 0.051(6) -0.008(8) 0.004(5) 0.004(7)
C53 0.048(8) 0.066(9) 0.041(6) -0.015(8) 0.004(5) 0.001(7)
C54 0.031(7) 0.048(9) 0.049(6) -0.006(8) -0.008(5) -0.000(7)
C55 0.054(10) 0.070(13) 0.052(8) -0.013(9) 0.008(7) 0.011(7)
C56 0.054(10) 0.084(14) 0.045(8) -0.013(9) -0.006(7) 0.010(8)
C57 0.038(7) 0.091(12) 0.068(8) 0.005(10) -0.012(6) 0.008(10)
C58 0.043(8) 0.061(11) 0.045(7) 0.007(8) 0.001(6) -0.001(7)
C59 0.030(7) 0.058(11) 0.050(7) -0.003(7) -0.003(6) -0.001(7)

loop_
_atom_type_symbol
_atom_type_description
_atom_type_scat_dispersion_real
_atom_type_scat_dispersion_imag
_atom_type_scat_source
C C 0.0033 0.0016
;
International Tables for Crystallography
(Vol. C, Tables 4.2.6.8 and 6.1.1.4)
;
H H 0.0000 0.0000
;
International Tables for Crystallography
(Vol. C, Table 6.1.1.4)
;
Eu Eu -0.1578 3.6682
;
International Tables for Crystallography
(Vol. C, Tables 4.2.6.8 and 6.1.1.4)
;
F F 0.0171 0.0103
;
International Tables for Crystallography
(Vol. C, Tables 4.2.6.8 and 6.1.1.4)
;
O O 0.0106 0.0060
;
International Tables for Crystallography
(Vol. C, Tables 4.2.6.8 and 6.1.1.4)
;
P P 0.1023 0.0942
;
International Tables for Crystallography
(Vol. C, Tables 4.2.6.8 and 6.1.1.4)
;

loop_
_geom_angle_atom_site_label_1
_geom_angle_atom_site_label_2
_geom_angle_atom_site_label_3
_geom_angle
_geom_angle_publ_flag
_geom_angle_site_symmetry_1
_geom_angle_site_symmetry_3
O1 Eu1 O2 71.0(3) yes . .
O1 Eu1 O3 112.0(3) yes . .
O1 Eu1 O4 155.5(3) yes . .
O1 Eu1 O5 132.8(3) yes . .
O1 Eu1 O6 72.6(3) yes . .
O1 Eu1 O7 91.5(3) yes . .
O1 Eu1 O8 74.9(3) yes . 2_466
O2 Eu1 O3 68.4(3) yes . .
O2 Eu1 O4 128.6(3) yes . .
O2 Eu1 O5 72.1(3) yes . .
O2 Eu1 O6 77.2(3) yes . .
O2 Eu1 O7 149.9(3) yes . .
O2 Eu1 O8 118.6(3) yes . 2_466
O3 Eu1 O4 70.3(3) yes . .
O3 Eu1 O5 79.8(3) yes . .
O3 Eu1 O6 140.4(3) yes . .
O3 Eu1 O7 141.7(3) yes . .
O3 Eu1 O8 79.8(3) yes . 2_466
O4 Eu1 O5 71.6(3) yes . .
O4 Eu1 O6 122.2(3) yes . .
O4 Eu1 O7 76.1(3) yes . .
O4 Eu1 O8 81.8(3) yes . 2_466
O5 Eu1 O6 71.3(3) yes . .
O5 Eu1 O7 106.7(3) yes . .
O5 Eu1 O8 150.7(3) yes . 2_466
O6 Eu1 O7 74.2(3) yes . .
O6 Eu1 O8 135.8(3) yes . 2_466
O7 Eu1 O8 77.7(3) yes . 2_466
O7 P1 O9 113.0(5) yes . .
O7 P1 C16 113.7(5) yes . .
O7 P1 C22 112.2(5) yes . .
O9 P1 C16 101.1(6) yes . .
O9 P1 C22 107.1(5) yes . .
C16 P1 C22 109.1(6) yes . .
O8 P2 O10 111.5(4) yes . .
O8 P2 C28 112.3(6) yes . .
O8 P2 C34 113.6(6) yes . .
O10 P2 C28 109.2(5) yes . .
O10 P2 C34 102.0(6) yes . .
C28 P2 C34 107.7(6) yes . .
F19 F5 C5 64(6) yes . .
F5 F19 C5 79(6) yes . .
Eu1 O1 C1 134.4(9) yes . .
Eu1 O2 C3 137.3(11) yes . .
Eu1 O3 C6 132.9(9) yes . .
Eu1 O4 C8 131.3(10) yes . .
Eu1 O5 C11 130.8(7) yes . .
Eu1 O6 C13 135.3(8) yes . .
Eu1 O7 P1 152.6(5) yes . .
Eu1 O8 P2 152.3(5) yes 2_566 .
P1 O9 C41 129.5(8) yes . .
P2 O10 C51 128.0(7) yes . .
O1 C1 C2 129.4(13) yes . .
O1 C1 C4 110.8(14) yes . .
C2 C1 C4 119.7(14) yes . .
C1 C2 C3 120.5(16) yes . .
O2 C3 C2 127.0(17) yes . .
O2 C3 C5 112(2) yes . .
C2 C3 C5 121(2) yes . .
F1 C4 F2 110.0(15) yes . .
F1 C4 F3 110.9(15) yes . .
F1 C4 C1 113.8(14) yes . .
F2 C4 F3 101.4(14) yes . .
F2 C4 C1 112.2(14) yes . .
F3 C4 C1 107.8(14) yes . .
F4 C5 F5 92(4) yes . .
F4 C5 F6 96(3) yes . .
F4 C5 F19 109(3) yes . .
F4 C5 C3 106(3) yes . .
F5 C5 F6 141(4) yes . .
F5 C5 F19 38(4) yes . .
F5 C5 C3 102(3) yes . .
F6 C5 F19 104(4) yes . .
F6 C5 C3 112(2) yes . .
F19 C5 C3 126(4) yes . .
O3 C6 C7 127.7(16) yes . .
O3 C6 C9 113.4(14) yes . .
C7 C6 C9 118.8(15) yes . .
C6 C7 C8 119.2(15) yes . .
O4 C8 C7 130.1(15) yes . .
O4 C8 C10 111.5(15) yes . .
C7 C8 C10 118.4(14) yes . .
F7 C9 F8 107.1(16) yes . .
F7 C9 F9 106.6(15) yes . .
F7 C9 C6 110.2(15) yes . .
F8 C9 F9 106.7(16) yes . .
F8 C9 C6 113.5(15) yes . .
F9 C9 C6 112.3(15) yes . .
F10 C10 F11 106.4(14) yes . .
F10 C10 F12 106.1(13) yes . .
F10 C10 C8 112.4(15) yes . .
F11 C10 F12 107.4(15) yes . .
F11 C10 C8 109.8(14) yes . .
F12 C10 C8 114.4(14) yes . .
O5 C11 C12 129.4(12) yes . .
O5 C11 C14 113.2(12) yes . .
C12 C11 C14 117.2(13) yes . .
C11 C12 C13 119.1(13) yes . .
O6 C13 C12 126.2(12) yes . .
O6 C13 C15 118.9(12) yes . .
C12 C13 C15 114.9(13) yes . .
F13 C14 F14 110.1(15) yes . .
F13 C14 F15 106.3(14) yes . .
F13 C14 C11 112.8(14) yes . .
F14 C14 F15 108.3(14) yes . .
F14 C14 C11 107.9(14) yes . .
F15 C14 C11 111.4(15) yes . .
F16 C15 F17 102.6(13) yes . .
F16 C15 F18 111.5(15) yes . .
F16 C15 C13 118.7(17) yes . .
F17 C15 F18 102.5(17) yes . .
F17 C15 C13 106.1(15) yes . .
F18 C15 C13 113.2(11) yes . .
P1 C16 C17 120.7(10) yes . .
P1 C16 C21 119.8(11) yes . .
C17 C16 C21 119.5(11) yes . .
C16 C17 C18 120.8(12) yes . .
C17 C18 C19 118.8(13) yes . .
C18 C19 C20 120.6(12) yes . .
C19 C20 C21 121.2(14) yes . .
C16 C21 C20 119.0(14) yes . .
P1 C22 C23 124.4(11) yes . .
P1 C22 C27 120.0(9) yes . .
C23 C22 C27 115.6(11) yes . .
C22 C23 C24 124.2(13) yes . .
C23 C24 C25 117.8(13) yes . .
C24 C25 C26 120.5(14) yes . .
C25 C26 C27 120.5(14) yes . .
C22 C27 C26 121.4(12) yes . .
P2 C28 C29 119.2(11) yes . .
P2 C28 C33 121.9(12) yes . .
C29 C28 C33 118.9(15) yes . .
C28 C29 C30 118.3(15) yes . .
C29 C30 C31 122.4(19) yes . .
C30 C31 C32 119.2(18) yes . .
C31 C32 C33 121.7(15) yes . .
C28 C33 C32 119.1(14) yes . .
P2 C34 C35 117.5(11) yes . .
P2 C34 C39 119.9(11) yes . .
C35 C34 C39 122.5(12) yes . .
C34 C35 C36 118.6(13) yes . .
C35 C36 C37 118.8(13) yes . .
C36 C37 C38 122.8(13) yes . .
C37 C38 C39 117.1(13) yes . .
C34 C39 C38 120.2(13) yes . .
C41 C40 C49 119.9(11) yes . .
C41 C40 C50 121.4(10) yes . .
C49 C40 C50 118.6(12) yes . .
O9 C41 C40 115.3(10) yes . .
O9 C41 C42 121.3(12) yes . .
C40 C41 C42 123.4(11) yes . .
C41 C42 C43 117.8(12) yes . .
C42 C43 C44 121.7(11) yes . .
C43 C44 C45 120.1(12) yes . .
C43 C44 C49 120.8(11) yes . .
C45 C44 C49 119.0(13) yes . .
C44 C45 C46 119.5(13) yes . .
C45 C46 C47 124.5(14) yes . .
C46 C47 C48 117.0(14) yes . .
C47 C48 C49 120.9(12) yes . .
C40 C49 C44 116.2(13) yes . .
C40 C49 C48 124.7(12) yes . .
C44 C49 C48 119.0(11) yes . .
C40 C50 C51 118.9(9) yes . .
C40 C50 C59 123.3(10) yes . .
C51 C50 C59 117.7(10) yes . .
O10 C51 C50 115.9(9) yes . .
O10 C51 C52 119.8(10) yes . .
C50 C51 C52 123.8(10) yes . .
C51 C52 C53 118.0(10) yes . .
C52 C53 C54 120.1(10) yes . .
C53 C54 C55 121.6(10) yes . .
C53 C54 C59 122.1(10) yes . .
C55 C54 C59 116.2(10) yes . .
C54 C55 C56 122.8(12) yes . .
C55 C56 C57 118.9(12) yes . .
C56 C57 C58 121.4(11) yes . .
C57 C58 C59 119.8(11) yes . .
C50 C59 C54 118.1(10) yes . .
C50 C59 C58 121.2(10) yes . .
C54 C59 C58 120.7(10) yes . .
C1 C2 H2 119.764 no . .
C3 C2 H2 119.767 no . .
C6 C7 H7 120.379 no . .
C8 C7 H7 120.400 no . .
C11 C12 H12 120.429 no . .
C13 C12 H12 120.439 no . .
C16 C17 H17 119.572 no . .
C18 C17 H17 119.588 no . .
C17 C18 H18 120.595 no . .
C19 C18 H18 120.594 no . .
C18 C19 H19 119.688 no . .
C20 C19 H19 119.686 no . .
C19 C20 H20 119.405 no . .
C21 C20 H20 119.399 no . .
C16 C21 H21 120.492 no . .
C20 C21 H21 120.510 no . .
C22 C23 H23 117.896 no . .
C24 C23 H23 117.916 no . .
C23 C24 H24 121.086 no . .
C25 C24 H24 121.069 no . .
C24 C25 H25 119.781 no . .
C26 C25 H25 119.767 no . .
C25 C26 H26 119.772 no . .
C27 C26 H26 119.769 no . .
C22 C27 H27 119.282 no . .
C26 C27 H27 119.282 no . .
C28 C29 H29 120.852 no . .
C30 C29 H29 120.845 no . .
C29 C30 H30 118.797 no . .
C31 C30 H30 118.815 no . .
C30 C31 H31 120.382 no . .
C32 C31 H31 120.383 no . .
C31 C32 H32 119.120 no . .
C33 C32 H32 119.131 no . .
C28 C33 H33 120.431 no . .
C32 C33 H33 120.440 no . .
C34 C35 H35 120.714 no . .
C36 C35 H35 120.714 no . .
C35 C36 H36 120.597 no . .
C37 C36 H36 120.607 no . .
C36 C37 H37 118.603 no . .
C38 C37 H37 118.601 no . .
C37 C38 H38 121.446 no . .
C39 C38 H38 121.446 no . .
C34 C39 H39 119.879 no . .
C38 C39 H39 119.890 no . .
C41 C42 H42 121.082 no . .
C43 C42 H42 121.101 no . .
C42 C43 H43 119.159 no . .
C44 C43 H43 119.156 no . .
C44 C45 H45 120.242 no . .
C46 C45 H45 120.242 no . .
C45 C46 H46 117.745 no . .
C47 C46 H46 117.764 no . .
C46 C47 H47 121.472 no . .
C48 C47 H47 121.487 no . .
C47 C48 H48 119.571 no . .
C49 C48 H48 119.574 no . .
C51 C52 H52 121.007 no . .
C53 C52 H52 121.013 no . .
C52 C53 H53 119.976 no . .
C54 C53 H53 119.952 no . .
C54 C55 H55 118.584 no . .
C56 C55 H55 118.582 no . .
C55 C56 H56 120.534 no . .
C57 C56 H56 120.529 no . .
C56 C57 H57 119.319 no . .
C58 C57 H57 119.295 no . .
C57 C58 H58 120.067 no . .
C59 C58 H58 120.083 no . .

loop_
_geom_bond_atom_site_label_1
_geom_bond_atom_site_label_2
_geom_bond_distance
_geom_bond_publ_flag
_geom_bond_site_symmetry_2
Eu1 O1 2.369(7) yes .
Eu1 O2 2.403(10) yes .
Eu1 O3 2.373(9) yes .
Eu1 O4 2.421(8) yes .
Eu1 O5 2.344(8) yes .
Eu1 O6 2.385(7) yes .
Eu1 O7 2.356(8) yes .
Eu1 O8 2.322(8) yes 2_466
P1 O7 1.489(8) yes .
P1 O9 1.599(9) yes .
P1 C16 1.790(11) yes .
P1 C22 1.753(12) yes .
P2 O8 1.497(8) yes .
P2 O10 1.582(9) yes .
P2 C28 1.774(16) yes .
P2 C34 1.810(13) yes .
F1 C4 1.26(2) yes .
F2 C4 1.309(19) yes .
F3 C4 1.31(2) yes .
F4 C5 1.40(4) yes .
F5 F19 0.81(9) yes .
F5 C5 1.30(7) yes .
F6 C5 1.20(4) yes .
F7 C9 1.30(2) yes .
F8 C9 1.31(2) yes .
F9 C9 1.33(2) yes .
F10 C10 1.347(18) yes .
F11 C10 1.32(2) yes .
F12 C10 1.32(2) yes .
F13 C14 1.32(2) yes .
F14 C14 1.32(2) yes .
F15 C14 1.30(2) yes .
F16 C15 1.23(2) yes .
F17 C15 1.40(3) yes .
F18 C15 1.279(17) yes .
F19 C5 1.19(6) yes .
O1 C1 1.279(18) yes .
O2 C3 1.21(2) yes .
O3 C6 1.251(19) yes .
O4 C8 1.266(17) yes .
O5 C11 1.253(17) yes .
O6 C13 1.214(16) yes .
O9 C41 1.415(13) yes .
O10 C51 1.398(13) yes .
C1 C2 1.36(2) yes .
C1 C4 1.56(2) yes .
C2 C3 1.41(2) yes .
C3 C5 1.54(3) yes .
C6 C7 1.40(2) yes .
C6 C9 1.53(3) yes .
C7 C8 1.36(3) yes .
C8 C10 1.53(2) yes .
C11 C12 1.403(19) yes .
C11 C14 1.53(2) yes .
C12 C13 1.421(18) yes .
C13 C15 1.506(19) yes .
C16 C17 1.40(2) yes .
C16 C21 1.34(2) yes .
C17 C18 1.363(16) yes .
C18 C19 1.35(2) yes .
C19 C20 1.36(2) yes .
C20 C21 1.376(19) yes .
C22 C23 1.374(18) yes .
C22 C27 1.436(18) yes .
C23 C24 1.370(19) yes .
C24 C25 1.40(2) yes .
C25 C26 1.37(2) yes .
C26 C27 1.351(19) yes .
C28 C29 1.40(2) yes .
C28 C33 1.403(18) yes .
C29 C30 1.36(3) yes .
C30 C31 1.37(2) yes .
C31 C32 1.33(3) yes .
C32 C33 1.37(3) yes .
C34 C35 1.36(2) yes .
C34 C39 1.37(2) yes .
C35 C36 1.393(19) yes .
C36 C37 1.38(2) yes .
C37 C38 1.38(2) yes .
C38 C39 1.388(18) yes .
C40 C41 1.35(2) yes .
C40 C49 1.423(18) yes .
C40 C50 1.495(15) yes .
C41 C42 1.392(16) yes .
C42 C43 1.363(17) yes .
C43 C44 1.37(2) yes .
C44 C45 1.409(19) yes .
C44 C49 1.438(18) yes .
C45 C46 1.31(3) yes .
C46 C47 1.43(2) yes .
C47 C48 1.386(18) yes .
C48 C49 1.40(2) yes .
C50 C51 1.360(16) yes .
C50 C59 1.438(15) yes .
C51 C52 1.424(15) yes .
C52 C53 1.372(15) yes .
C53 C54 1.382(15) yes .
C54 C55 1.445(17) yes .
C54 C59 1.413(16) yes .
C55 C56 1.33(2) yes .
C56 C57 1.408(18) yes .
C57 C58 1.370(16) yes .
C58 C59 1.387(17) yes .
C2 H2 0.950 no .
C7 H7 0.950 no .
C12 H12 0.950 no .
C17 H17 0.950 no .
C18 H18 0.950 no .
C19 H19 0.950 no .
C20 H20 0.950 no .
C21 H21 0.950 no .
C23 H23 0.950 no .
C24 H24 0.950 no .
C25 H25 0.950 no .
C26 H26 0.950 no .
C27 H27 0.950 no .
C29 H29 0.950 no .
C30 H30 0.950 no .
C31 H31 0.950 no .
C32 H32 0.950 no .
C33 H33 0.950 no .
C35 H35 0.950 no .
C36 H36 0.950 no .
C37 H37 0.950 no .
C38 H38 0.950 no .
C39 H39 0.950 no .
C42 H42 0.950 no .
C43 H43 0.950 no .
C45 H45 0.950 no .
C46 H46 0.950 no .
C47 H47 0.950 no .
C48 H48 0.950 no .
C52 H52 0.950 no .
C53 H53 0.950 no .
C55 H55 0.950 no .
C56 H56 0.950 no .
C57 H57 0.950 no .
C58 H58 0.950 no .

loop_
_geom_contact_atom_site_label_1
_geom_contact_atom_site_label_2
_geom_contact_distance
_geom_contact_publ_flag
_geom_contact_site_symmetry_2
P1 O6 3.447(11) no .
P1 C42 3.289(12) no .
P2 O1 3.456(9) no 2_566
P2 C52 3.223(10) no .
F1 O1 2.702(10) no .
F1 C2 3.48(2) no .
F1 C33 3.282(16) no 2_466
F1 C35 3.26(2) no 2_466
F2 O1 3.475(12) no .
F2 C2 2.731(19) no .
F3 F18 3.513(11) no .
F3 O1 2.834(10) no .
F3 C2 3.24(2) no .
F3 C20 3.31(2) no .
F3 C21 3.451(19) no .
F4 O2 3.411(18) no .
F4 C2 2.70(2) no .
F5 O2 2.93(5) no .
F5 C2 2.96(6) no .
F6 O2 2.69(2) no .
F6 C2 3.41(3) no .
F7 F14 3.447(15) no .
F7 O3 2.821(13) no .
F7 C7 3.35(2) no .
F8 O3 2.736(15) no .
F8 C7 3.48(2) no .
F9 O3 3.467(14) no .
F9 C7 2.71(2) no .
F10 O4 3.474(11) no .
F10 C7 2.702(19) no .
F11 O4 2.850(13) no .
F11 C7 3.26(2) no .
F11 C43 3.466(18) no .
F12 O4 2.703(11) no .
F12 C7 3.50(2) no .
F12 C42 3.364(14) no .
F12 C43 3.368(17) no .
F13 O5 3.472(13) no .
F13 C12 2.690(16) no .
F13 C57 3.307(18) no 2_566
F14 O5 2.687(14) no .
F14 C12 3.428(17) no .
F15 O5 2.789(12) no .
F15 C12 3.354(15) no .
F16 O6 3.415(14) no .
F16 C12 2.735(17) no .
F16 C46 3.515(17) no 2_566
F16 C47 3.287(18) no 2_566
F16 C48 3.297(16) no 2_566
F16 C49 3.528(17) no 2_566
F17 O6 2.970(14) no .
F17 C12 3.155(19) no .
F17 C23 3.51(2) no .
F17 C24 3.59(2) no .
F17 C43 3.460(18) no 2_566
F17 C44 3.224(17) no 2_566
F17 C49 3.364(17) no 2_566
F18 O6 2.649(10) no .
F18 C12 3.543(15) no .
F18 C21 3.38(2) no .
F19 O2 2.95(5) no .
F19 C2 3.45(5) no .
O1 C3 2.89(2) no .
O1 C28 3.465(15) no 2_466
O1 C35 3.388(17) no 2_466
O2 C1 2.835(17) no .
O2 C11 3.067(16) no .
O2 C12 3.384(17) no .
O2 C13 3.335(17) no .
O3 C8 2.838(19) no .
O3 C29 3.488(19) no 2_466
O3 C52 3.524(14) no 2_466
O4 C6 2.872(19) no .
O5 C6 3.309(17) no .
O5 C7 3.426(18) no .
O5 C8 3.184(18) no .
O5 C13 2.903(14) no .
O5 C27 3.507(16) no .
O6 C1 3.374(17) no .
O6 C3 3.53(2) no .
O6 C11 2.833(15) no .
O6 C21 3.334(17) no .
O6 C22 3.492(15) no .
O6 C27 3.466(15) no .
O7 C21 3.176(15) no .
O7 C27 3.075(14) no .
O7 C41 3.436(16) no .
O7 C42 3.463(14) no .
O8 C29 3.15(2) no .
O8 C35 3.116(15) no .
O8 C51 3.289(14) no .
O8 C52 3.204(13) no .
O9 C17 2.877(14) no .
O9 C23 3.450(16) no .
O9 C24 3.482(15) no 2_466
O9 C50 2.737(14) no .
O9 C51 3.437(15) no .
O9 C58 3.546(15) no .
O9 C59 3.307(16) no .
O10 C23 3.168(15) no .
O10 C24 3.532(17) no .
O10 C29 3.50(2) no .
O10 C39 2.948(14) no .
O10 C40 2.695(14) no .
O10 C41 3.327(14) no .
O10 C49 3.294(14) no .
C16 C19 2.731(17) no .
C16 C23 3.247(19) no .
C17 C20 2.70(2) no .
C18 C21 2.76(2) no .
C22 C25 2.797(19) no .
C22 C41 3.264(17) no .
C23 C26 2.74(2) no .
C24 C27 2.768(18) no .
C24 C34 3.411(19) no .
C24 C42 3.582(18) no 2_566
C25 C34 3.43(2) no .
C25 C35 3.49(2) no .
C25 C39 3.54(2) no .
C25 C58 3.51(2) no 2_566
C26 C38 3.48(2) no .
C26 C39 3.58(2) no .
C28 C31 2.76(2) no .
C28 C39 3.60(2) no .
C28 C51 3.360(17) no .
C29 C32 2.75(2) no .
C30 C33 2.72(3) no .
C33 C34 3.13(2) no .
C33 C39 3.49(2) no .
C34 C37 2.708(18) no .
C35 C38 2.80(2) no .
C36 C39 2.76(2) no .
C40 C43 2.772(17) no .
C40 C58 2.979(16) no .
C41 C44 2.735(16) no .
C41 C51 3.316(17) no .
C41 C58 3.564(17) no .
C41 C59 3.384(18) no .
C42 C49 2.826(19) no .
C43 C46 3.60(2) no .
C44 C47 2.81(2) no .
C45 C48 2.801(19) no .
C46 C49 2.753(19) no .
C48 C50 2.941(16) no .
C48 C51 3.512(16) no .
C49 C51 3.288(16) no .
C49 C59 3.486(16) no .
C50 C53 2.827(14) no .
C51 C54 2.735(15) no .
C52 C59 2.823(16) no .
C54 C57 2.791(16) no .
C55 C58 2.763(17) no .
C56 C59 2.794(17) no .
F1 F15 2.772(14) no 4_564
F2 F12 3.137(16) no 4_564
F2 F15 3.385(15) no 4_564
F2 C26 3.572(17) no 4_564
F2 C37 3.369(19) no 4_564
F2 C38 3.266(18) no 4_564
F3 F10 3.354(14) no 4_564
F3 F12 3.521(14) no 4_564
F3 F15 2.640(13) no 4_564
F4 F8 3.42(2) no 2_556
F4 C54 3.52(2) no 1_545
F4 C55 3.43(2) no 1_545
F6 F8 3.60(3) no 2_556
F6 C30 3.55(3) no 1_545
F8 F4 3.42(2) no 2_456
F8 F6 3.60(3) no 2_456
F9 C45 3.585(19) no 3_546
F10 F3 3.354(14) no 4_565
F10 F18 2.720(13) no 4_565
F12 F2 3.137(16) no 4_565
F12 F3 3.521(14) no 4_565
F13 C30 3.23(2) no 1_545
F13 C31 3.18(2) no 1_545
F14 C19 3.281(18) no 4_565
F14 C20 3.417(18) no 4_565
F14 C31 3.29(2) no 1_545
F15 F1 2.772(14) no 4_565
F15 F2 3.385(15) no 4_565
F15 F3 2.640(13) no 4_565
F15 C4 3.112(18) no 4_565
F18 F10 2.720(13) no 4_564
C4 F15 3.112(18) no 4_564
C19 F14 3.281(18) no 4_564
C20 F14 3.417(18) no 4_564
C26 F2 3.572(17) no 4_565
C30 F6 3.55(3) no 1_565
C30 F13 3.23(2) no 1_565
C31 F13 3.18(2) no 1_565
C31 F14 3.29(2) no 1_565
C37 F2 3.369(19) no 4_565
C38 F2 3.266(18) no 4_565
C45 F9 3.585(19) no 3_556
C54 F4 3.52(2) no 1_565
C55 F4 3.43(2) no 1_565
Eu1 H27 3.4465 no .
P1 H17 2.8699 no .
P1 H21 2.8138 no .
P1 H23 2.8734 no .
P1 H24 3.4276 no 2_466
P1 H27 2.8623 no .
P1 H42 3.0608 no .
P2 H29 2.8472 no .
P2 H33 2.9041 no .
P2 H35 2.7920 no .
P2 H39 2.8505 no .
P2 H52 2.9932 no .
F1 H33 3.2060 no 2_466
F1 H35 3.0363 no 2_466
F2 H2 2.3837 no .
F3 H2 3.3694 no .
F3 H20 2.6719 no .
F3 H21 2.9822 no .
F4 H2 2.3551 no .
F5 H2 3.0058 no .
F5 H30 3.4699 no 2_466
F6 H2 3.5871 no .
F7 H7 3.4962 no .
F8 H29 3.1153 no 2_466
F8 H53 3.1153 no 2_466
F9 H7 2.3774 no .
F9 H53 3.4155 no 2_466
F10 H7 2.3457 no .
F11 H7 3.4167 no .
F11 H42 3.0985 no .
F11 H43 2.7270 no .
F12 H27 3.1353 no .
F12 H38 3.3924 no .
F12 H42 2.8591 no .
F12 H43 2.8584 no .
F13 H12 2.3371 no .
F13 H56 3.4966 no 2_566
F13 H57 2.7817 no 2_566
F15 H12 3.5061 no .
F15 H26 3.3220 no .
F15 H57 2.8005 no 2_566
F16 H12 2.4198 no .
F16 H58 3.4088 no 2_566
F17 H12 3.2498 no .
F17 H21 3.5358 no .
F17 H58 2.9178 no 2_566
F18 H20 3.3800 no .
F18 H21 2.7738 no .
F19 H2 3.5714 no .
O1 H2 3.2018 no .
O1 H21 2.9825 no .
O1 H35 2.5964 no 2_466
O2 H2 3.1651 no .
O3 H7 3.2074 no .
O3 H29 2.6550 no 2_466
O3 H52 2.7222 no 2_466
O4 H7 3.1982 no .
O4 H27 2.8704 no .
O4 H42 2.7615 no .
O4 H52 3.1887 no 2_466
O5 H12 3.2203 no .
O5 H27 2.8646 no .
O6 H12 3.1760 no .
O6 H21 2.4783 no .
O6 H27 3.3514 no .
O7 H21 2.8719 no .
O7 H24 2.9336 no 2_466
O7 H27 2.7230 no .
O7 H35 3.0078 no 2_466
O7 H42 2.8545 no .
O8 H24 3.1331 no .
O8 H29 2.8924 no .
O8 H35 2.7484 no .
O8 H52 2.5616 no .
O9 H17 2.4615 no .
O9 H23 3.3820 no .
O9 H24 2.8581 no 2_466
O9 H25 3.1011 no 2_466
O9 H42 2.6498 no .
O9 H58 3.3173 no .
O10 H23 3.0503 no .
O10 H29 3.4482 no .
O10 H39 2.5774 no .
O10 H48 3.4834 no .
O10 H52 2.6391 no .
C1 H21 3.5865 no .
C1 H35 3.5578 no 2_466
C4 H2 2.6542 no .
C4 H35 3.5574 no 2_466
C5 H2 2.7241 no .
C6 H29 3.5226 no 2_466
C6 H52 2.9267 no 2_466
C6 H53 3.3771 no 2_466
C7 H52 3.2089 no 2_466
C7 H53 3.4538 no 2_466
C8 H42 3.5329 no .
C8 H52 3.2267 no 2_466
C9 H7 2.6723 no .
C9 H53 3.4503 no 2_466
C10 H7 2.6228 no .
C10 H42 3.2936 no .
C10 H43 3.3615 no .
C11 H27 3.4243 no .
C11 H57 3.3619 no 2_566
C12 H57 3.2067 no 2_566
C13 H21 3.3024 no .
C14 H12 2.6422 no .
C14 H57 3.1051 no 2_566
C15 H12 2.5958 no .
C15 H21 3.3943 no .
C16 H18 3.2612 no .
C16 H20 3.1994 no .
C16 H23 2.8648 no .
C16 H35 3.4032 no 2_466
C16 H36 3.5683 no 2_466
C17 H19 3.1976 no .
C17 H21 3.2350 no .
C17 H23 3.0215 no .
C18 H20 3.2053 no .
C18 H36 3.5960 no 2_466
C19 H17 3.1952 no .
C19 H21 3.2366 no .
C19 H36 3.4155 no 2_466
C20 H18 3.2135 no .
C20 H36 3.2971 no 2_466
C21 H17 3.2215 no .
C21 H19 3.2342 no .
C21 H35 3.1720 no 2_466
C21 H36 3.3938 no 2_466
C22 H24 3.2760 no .
C22 H26 3.2877 no .
C22 H42 3.5315 no .
C23 H25 3.2316 no .
C23 H27 3.2392 no .
C24 H26 3.2635 no .
C24 H42 3.4443 no 2_566
C25 H23 3.2246 no .
C25 H27 3.2193 no .
C25 H57 3.4725 no 2_566
C25 H58 3.0262 no 2_566
C26 H24 3.2679 no .
C26 H57 3.1447 no 2_566
C26 H58 3.4753 no 2_566
C27 H23 3.2405 no .
C27 H25 3.2188 no .
C27 H42 3.4107 no .
C28 H30 3.2204 no .
C28 H32 3.2510 no .
C28 H39 3.5606 no .
C28 H48 3.4532 no .
C29 H31 3.2389 no .
C29 H33 3.2737 no .
C29 H48 3.5896 no .
C29 H52 3.5449 no .
C30 H32 3.1843 no .
C31 H29 3.2431 no .
C31 H33 3.2111 no .
C32 H30 3.1748 no .
C32 H47 3.4186 no .
C33 H29 3.2764 no .
C33 H31 3.2172 no .
C33 H39 3.4806 no .
C34 H24 3.5175 no .
C34 H25 3.5482 no .
C34 H33 2.6838 no .
C34 H36 3.2268 no .
C34 H38 3.2600 no .
C35 H25 3.2414 no .
C35 H33 3.3799 no .
C35 H37 3.2439 no .
C35 H39 3.2420 no .
C36 H25 3.1883 no .
C36 H38 3.2838 no .
C37 H25 3.4675 no .
C37 H26 3.5825 no .
C37 H35 3.2555 no .
C37 H39 3.2254 no .
C38 H26 3.4257 no .
C38 H33 3.5929 no .
C38 H36 3.2778 no .
C39 H33 2.7992 no .
C39 H35 3.2500 no .
C39 H37 3.2192 no .
C40 H39 3.1704 no .
C40 H42 3.2624 no .
C40 H48 2.7016 no .
C40 H58 2.6383 no .
C41 H17 3.5705 no .
C41 H24 3.0703 no 2_466
C41 H39 3.3289 no .
C41 H43 3.2212 no .
C41 H58 3.0963 no .
C42 H24 2.9327 no 2_466
C42 H27 3.4270 no .
C42 H39 3.3522 no .
C43 H39 3.2275 no .
C43 H45 2.6022 no .
C44 H39 3.0728 no .
C44 H42 3.2495 no .
C44 H46 3.2014 no .
C44 H48 3.3060 no .
C45 H43 2.5726 no .
C45 H47 3.2649 no .
C46 H48 3.2644 no .
C47 H45 3.2734 no .
C48 H46 3.2473 no .
C49 H39 3.0706 no .
C49 H43 3.2982 no .
C49 H45 3.3158 no .
C49 H47 3.2880 no .
C49 H58 3.2311 no .
C50 H17 2.9083 no .
C50 H48 2.6192 no .
C50 H52 3.3019 no .
C50 H58 2.6398 no .
C51 H17 3.1577 no .
C51 H23 3.3408 no .
C51 H29 3.3497 no .
C51 H48 3.0610 no .
C51 H53 3.2621 no .
C52 H17 3.2842 no .
C52 H23 3.6000 no .
C52 H29 3.0619 no .
C53 H17 3.1996 no .
C53 H55 2.6457 no .
C54 H17 2.8942 no .
C54 H18 3.5819 no .
C54 H52 3.2485 no .
C54 H56 3.2945 no .
C54 H58 3.2917 no .
C55 H53 2.6451 no .
C55 H57 3.2065 no .
C56 H58 3.2783 no .
C57 H12 3.3338 no 2_466
C57 H25 3.3289 no 2_466
C57 H26 3.3132 no 2_466
C57 H55 3.2145 no .
C58 H12 3.5012 no 2_466
C58 H17 3.4305 no .
C58 H25 3.0728 no 2_466
C58 H56 3.2759 no .
C59 H17 2.7643 no .
C59 H48 3.2121 no .
C59 H53 3.2982 no .
C59 H55 3.2848 no .
C59 H57 3.2412 no .
H7 H53 3.5384 no 2_466
H12 H57 2.8869 no 2_566
H12 H58 3.2003 no 2_566
H17 H18 2.3154 no .
H17 H23 3.0217 no .
H18 H19 2.3060 no .
H19 H20 2.2939 no .
H20 H21 2.3245 no .
H21 H35 3.0250 no 2_466
H23 H24 2.3050 no .
H23 H52 3.5787 no .
H24 H25 2.3606 no .
H24 H35 3.5858 no .
H24 H42 2.6506 no 2_566
H25 H26 2.3181 no .
H25 H35 3.5729 no .
H25 H36 3.4899 no .
H25 H57 3.2424 no 2_566
H25 H58 2.8035 no 2_566
H26 H27 2.2871 no .
H26 H38 3.4979 no .
H26 H57 2.6137 no 2_566
H26 H58 3.5709 no 2_566
H27 H42 2.8957 no .
H29 H30 2.3034 no .
H29 H52 2.8230 no .
H30 H31 2.3092 no .
H31 H32 2.2703 no .
H32 H33 2.3171 no .
H32 H47 3.4601 no .
H33 H39 2.8853 no .
H35 H36 2.3617 no .
H36 H37 2.3230 no .
H37 H38 2.3292 no .
H38 H39 2.3571 no .
H42 H43 2.3172 no .
H43 H45 2.4031 no .
H45 H46 2.2296 no .
H46 H47 2.3643 no .
H47 H48 2.3508 no .
H52 H53 2.3370 no .
H53 H55 2.4703 no .
H55 H56 2.2642 no .
H56 H57 2.3554 no .
H57 H58 2.3109 no .
F1 H26 3.5873 no 4_564
F1 H56 3.1210 no 3_545
F1 H57 3.4689 no 3_545
F2 H26 2.7703 no 4_564
F2 H37 2.9378 no 4_564
F2 H38 2.7642 no 4_564
F4 H55 3.4121 no 1_545
F6 H30 3.1915 no 1_545
F7 H19 2.8307 no 4_565
F7 H47 3.2293 no 1_545
F9 H19 3.3564 no 4_565
F9 H43 3.3510 no 3_546
F9 H45 2.6511 no 3_546
F10 H46 3.2511 no 3_546
F11 H46 3.2858 no 3_546
F13 H30 2.6251 no 1_545
F13 H31 2.5411 no 1_545
F13 H36 3.5826 no 3_646
F14 H19 2.7570 no 4_565
F14 H20 3.0126 no 4_565
F14 H30 3.4918 no 1_545
F14 H31 2.5551 no 1_545
F15 H20 3.2354 no 4_565
F15 H36 3.5232 no 3_646
F18 H7 3.5623 no 4_564
F19 H48 3.2385 no 1_545
C7 H20 3.4993 no 4_565
C7 H45 3.5097 no 3_546
C9 H19 3.5975 no 4_565
C14 H30 3.5290 no 1_545
C14 H31 3.0324 no 1_545
C18 H32 2.9311 no 4_574
C18 H46 3.3429 no 4_574
C18 H47 3.3573 no 4_574
C19 H31 3.4090 no 4_574
C19 H32 3.4635 no 4_574
C19 H47 3.3195 no 4_574
C31 H36 3.3068 no 3_656
C31 H37 3.0937 no 3_656
C32 H18 3.2827 no 4_575
C32 H37 3.4410 no 3_656
C33 H56 3.3217 no 4_575
C36 H31 3.2886 no 3_646
C36 H56 3.4466 no 4_575
C37 H31 3.4413 no 3_646
C37 H56 3.2258 no 4_575
C38 H2 3.5813 no 4_565
C38 H55 3.5242 no 4_575
C38 H56 3.2764 no 4_575
C39 H56 3.5048 no 4_575
C45 H7 3.4795 no 3_556
C45 H53 3.4476 no 4_575
C45 H55 3.4854 no 4_575
C46 H18 3.0600 no 4_575
C46 H53 3.4982 no 4_575
C46 H55 3.5901 no 4_575
C47 H18 3.1488 no 4_575
C47 H19 3.5474 no 4_575
C53 H46 3.5632 no 4_574
C55 H33 3.3471 no 4_574
C56 H32 3.5248 no 4_574
C56 H33 3.0677 no 4_574
H2 C38 3.5813 no 4_564
H2 H37 3.0689 no 4_564
H2 H38 2.9040 no 4_564
H7 F18 3.5623 no 4_565
H7 C45 3.4795 no 3_546
H7 H20 2.9905 no 4_565
H7 H45 2.8209 no 3_546
H7 H46 3.3341 no 3_546
H12 H30 3.5924 no 1_545
H18 C32 3.2827 no 4_574
H18 C46 3.0600 no 4_574
H18 C47 3.1488 no 4_574
H18 H32 2.5787 no 4_574
H18 H46 2.5389 no 4_574
H18 H47 2.7521 no 4_574
H19 F7 2.8307 no 4_564
H19 F9 3.3564 no 4_564
H19 F14 2.7570 no 4_564
H19 C9 3.5975 no 4_564
H19 C47 3.5474 no 4_574
H19 H31 3.1841 no 4_574
H19 H32 3.5247 no 4_574
H19 H47 2.6601 no 4_574
H20 F14 3.0126 no 4_564
H20 F15 3.2354 no 4_564
H20 C7 3.4993 no 4_564
H20 H7 2.9905 no 4_564
H26 F1 3.5873 no 4_565
H26 F2 2.7703 no 4_565
H30 F6 3.1915 no 1_565
H30 F13 2.6251 no 1_565
H30 F14 3.4918 no 1_565
H30 C14 3.5290 no 1_565
H30 H12 3.5924 no 1_565
H31 F13 2.5411 no 1_565
H31 F14 2.5551 no 1_565
H31 C14 3.0324 no 1_565
H31 C19 3.4090 no 4_575
H31 C36 3.2886 no 3_656
H31 C37 3.4413 no 3_656
H31 H19 3.1841 no 4_575
H31 H36 2.5965 no 3_656
H31 H37 2.8844 no 3_656
H32 C18 2.9311 no 4_575
H32 C19 3.4635 no 4_575
H32 C56 3.5248 no 4_575
H32 H18 2.5787 no 4_575
H32 H19 3.5247 no 4_575
H32 H36 3.2245 no 3_656
H32 H37 3.4545 no 3_656
H32 H56 3.5281 no 4_575
H33 C55 3.3471 no 4_575
H33 C56 3.0677 no 4_575
H33 H55 3.0568 no 4_575
H33 H56 2.5218 no 4_575
H36 F13 3.5826 no 3_656
H36 F15 3.5232 no 3_656
H36 C31 3.3068 no 3_646
H36 H31 2.5965 no 3_646
H36 H32 3.2245 no 3_646
H37 F2 2.9378 no 4_565
H37 C31 3.0937 no 3_646
H37 C32 3.4410 no 3_646
H37 H2 3.0689 no 4_565
H37 H31 2.8844 no 3_646
H37 H32 3.4545 no 3_646
H37 H56 3.5715 no 4_575
H38 F2 2.7642 no 4_565
H38 H2 2.9040 no 4_565
H38 H55 3.3683 no 4_575
H43 F9 3.3510 no 3_556
H45 F9 2.6511 no 3_556
H45 C7 3.5097 no 3_556
H45 H7 2.8209 no 3_556
H45 H53 2.9157 no 4_575
H45 H55 3.4300 no 4_575
H46 F10 3.2511 no 3_556
H46 F11 3.2858 no 3_556
H46 C18 3.3429 no 4_575
H46 C53 3.5632 no 4_575
H46 H7 3.3341 no 3_556
H46 H18 2.5389 no 4_575
H46 H53 2.9894 no 4_575
H46 H55 3.5973 no 4_575
H47 F7 3.2293 no 1_565
H47 C18 3.3573 no 4_575
H47 C19 3.3195 no 4_575
H47 H18 2.7521 no 4_575
H47 H19 2.6601 no 4_575
H48 F19 3.2385 no 1_565
H53 C45 3.4476 no 4_574
H53 C46 3.4982 no 4_574
H53 H45 2.9157 no 4_574
H53 H46 2.9894 no 4_574
H55 F4 3.4121 no 1_565
H55 C38 3.5242 no 4_574
H55 C45 3.4854 no 4_574
H55 C46 3.5901 no 4_574
H55 H33 3.0568 no 4_574
H55 H38 3.3683 no 4_574
H55 H45 3.4300 no 4_574
H55 H46 3.5973 no 4_574
H56 F1 3.1210 no 3_555
H56 C33 3.3217 no 4_574
H56 C36 3.4466 no 4_574
H56 C37 3.2258 no 4_574
H56 C38 3.2764 no 4_574
H56 C39 3.5048 no 4_574
H56 H32 3.5281 no 4_574
H56 H33 2.5218 no 4_574
H56 H37 3.5715 no 4_574
H57 F1 3.4689 no 3_555

loop_
_geom_torsion_atom_site_label_1
_geom_torsion_atom_site_label_2
_geom_torsion_atom_site_label_3
_geom_torsion_atom_site_label_4
_geom_torsion
_geom_torsion_publ_flag
_geom_torsion_site_symmetry_1
_geom_torsion_site_symmetry_3
_geom_torsion_site_symmetry_4
O1 Eu1 O2 C3 5.2(8) no . . .
O2 Eu1 O1 C1 -8.0(7) no . . .
O1 Eu1 O3 C6 175.2(7) no . . .
O3 Eu1 O1 C1 -64.0(8) no . . .
O1 Eu1 O4 C8 124.4(8) no . . .
O4 Eu1 O1 C1 -154.5(6) no . . .
O1 Eu1 O5 C11 12.8(10) no . . .
O5 Eu1 O1 C1 32.5(9) no . . .
O1 Eu1 O6 C13 -125.3(9) no . . .
O6 Eu1 O1 C1 74.2(7) no . . .
O1 Eu1 O7 P1 -88.2(9) no . . .
O7 Eu1 O1 C1 147.1(7) no . . .
O1 Eu1 O8 P2 22.4(10) no . 2_466 2_466
O8 Eu1 O1 C1 -136.1(8) no 2_466 . .
O2 Eu1 O3 C6 117.7(8) no . . .
O3 Eu1 O2 C3 129.5(10) no . . .
O2 Eu1 O4 C8 -13.8(8) no . . .
O4 Eu1 O2 C3 168.2(7) no . . .
O2 Eu1 O5 C11 52.9(7) no . . .
O5 Eu1 O2 C3 -144.7(10) no . . .
O2 Eu1 O6 C13 -51.5(8) no . . .
O6 Eu1 O2 C3 -70.5(9) no . . .
O2 Eu1 O7 P1 -35.5(12) no . . .
O7 Eu1 O2 C3 -52.1(12) no . . .
O2 Eu1 O8 P2 -35.5(11) no . 2_466 2_466
O8 Eu1 O2 C3 65.1(9) no 2_466 . .
O3 Eu1 O4 C8 24.4(6) no . . .
O4 Eu1 O3 C6 -31.0(7) no . . .
O3 Eu1 O5 C11 123.4(8) no . . .
O5 Eu1 O3 C6 43.0(8) no . . .
O3 Eu1 O6 C13 -21.6(11) no . . .
O6 Eu1 O3 C6 86.1(9) no . . .
O3 Eu1 O7 P1 142.2(8) no . . .
O7 Eu1 O3 C6 -61.0(10) no . . .
O3 Eu1 O8 P2 -93.9(11) no . 2_466 2_466
O8 Eu1 O3 C6 -115.8(8) no 2_466 . .
O4 Eu1 O5 C11 -164.1(8) no . . .
O5 Eu1 O4 C8 -61.0(7) no . . .
O4 Eu1 O6 C13 76.3(9) no . . .
O6 Eu1 O4 C8 -113.5(7) no . . .
O4 Eu1 O7 P1 113.1(9) no . . .
O7 Eu1 O4 C8 -174.3(7) no . . .
O4 Eu1 O8 P2 -165.2(11) no . 2_466 2_466
O8 Eu1 O4 C8 106.5(7) no 2_466 . .
O5 Eu1 O6 C13 23.6(8) no . . .
O6 Eu1 O5 C11 -29.2(7) no . . .
O5 Eu1 O7 P1 47.6(9) no . . .
O7 Eu1 O5 C11 -95.5(8) no . . .
O5 Eu1 O8 P2 -140.4(9) no . 2_466 2_466
O8 Eu1 O5 C11 169.9(6) no 2_466 . .
O6 Eu1 O7 P1 -16.8(8) no . . .
O7 Eu1 O6 C13 137.9(8) no . . .
O6 Eu1 O8 P2 66.1(12) no . 2_466 2_466
O8 Eu1 O6 C13 -169.7(6) no 2_466 . .
O7 Eu1 O8 P2 117.3(10) no . 2_466 2_466
O8 Eu1 O7 P1 -162.4(9) no 2_466 . .
O7 P1 O9 C41 75.5(8) no . . .
O9 P1 O7 Eu1 -161.4(8) no . . .
O7 P1 C16 C17 142.2(8) no . . .
O7 P1 C16 C21 -39.0(10) no . . .
C16 P1 O7 Eu1 84.2(10) no . . .
O7 P1 C22 C23 157.3(8) no . . .
O7 P1 C22 C27 -21.6(10) no . . .
C22 P1 O7 Eu1 -40.2(11) no . . .
O9 P1 C16 C17 20.9(10) no . . .
O9 P1 C16 C21 -160.3(8) no . . .
C16 P1 O9 C41 -162.6(7) no . . .
O9 P1 C22 C23 -78.2(10) no . . .
O9 P1 C22 C27 102.9(8) no . . .
C22 P1 O9 C41 -48.5(9) no . . .
C16 P1 C22 C23 30.4(11) no . . .
C16 P1 C22 C27 -148.5(8) no . . .
C22 P1 C16 C17 -91.7(9) no . . .
C22 P1 C16 C21 87.0(10) no . . .
O8 P2 O10 C51 -65.3(8) no . . .
O10 P2 O8 Eu1 155.7(9) no . . 2_566
O8 P2 C28 C29 39.7(10) no . . .
O8 P2 C28 C33 -139.5(8) no . . .
C28 P2 O8 Eu1 32.8(13) no . . 2_566
O8 P2 C34 C35 30.8(10) no . . .
O8 P2 C34 C39 -152.8(8) no . . .
C34 P2 O8 Eu1 -89.7(12) no . . 2_566
O10 P2 C28 C29 -84.5(9) no . . .
O10 P2 C28 C33 96.3(9) no . . .
C28 P2 O10 C51 59.3(8) no . . .
O10 P2 C34 C35 150.9(8) no . . .
O10 P2 C34 C39 -32.7(10) no . . .
C34 P2 O10 C51 173.1(7) no . . .
C28 P2 C34 C35 -94.2(9) no . . .
C28 P2 C34 C39 82.2(10) no . . .
C34 P2 C28 C29 165.5(8) no . . .
C34 P2 C28 C33 -13.8(11) no . . .
F19 F5 C5 F4 118(6) no . . .
F19 F5 C5 F6 16(9) no . . .
F19 F5 C5 F19 0(4) no . . .
F19 F5 C5 C3 -135(6) no . . .
C5 F5 F19 C5 0.0(16) no . . .
F5 F19 C5 F4 -69(6) no . . .
F5 F19 C5 F5 0(4) no . . .
F5 F19 C5 F6 -170(6) no . . .
F5 F19 C5 C3 59(7) no . . .
Eu1 O1 C1 C2 8(2) no . . .
Eu1 O1 C1 C4 -169.3(6) no . . .
Eu1 O2 C3 C2 -2(3) no . . .
Eu1 O2 C3 C5 -177.8(6) no . . .
Eu1 O3 C6 C7 27(2) no . . .
Eu1 O3 C6 C9 -156.6(7) no . . .
Eu1 O4 C8 C7 -14(2) no . . .
Eu1 O4 C8 C10 165.3(6) no . . .
Eu1 O5 C11 C12 28(2) no . . .
Eu1 O5 C11 C14 -156.4(6) no . . .
Eu1 O6 C13 C12 -14(2) no . . .
Eu1 O6 C13 C15 166.8(6) no . . .
P1 O9 C41 C40 136.3(8) no . . .
P1 O9 C41 C42 -44.9(14) no . . .
P2 O10 C51 C50 -142.5(7) no . . .
P2 O10 C51 C52 45.2(13) no . . .
O1 C1 C2 C3 -0(3) no . . .
O1 C1 C4 F1 -48.6(19) no . . .
O1 C1 C4 F2 -174.3(13) no . . .
O1 C1 C4 F3 74.9(17) no . . .
C2 C1 C4 F1 133.8(16) no . . .
C2 C1 C4 F2 8(2) no . . .
C2 C1 C4 F3 -102.7(17) no . . .
C4 C1 C2 C3 176.7(14) no . . .
C1 C2 C3 O2 -3(3) no . . .
C1 C2 C3 C5 172.9(13) no . . .
O2 C3 C5 F4 -163.0(17) no . . .
O2 C3 C5 F5 101(2) no . . .
O2 C3 C5 F6 -59(3) no . . .
O2 C3 C5 F19 69(4) no . . .
C2 C3 C5 F4 21(3) no . . .
C2 C3 C5 F5 -75(3) no . . .
C2 C3 C5 F6 124(3) no . . .
C2 C3 C5 F19 -108(3) no . . .
O3 C6 C7 C8 1(2) no . . .
O3 C6 C9 F7 69.8(17) no . . .
O3 C6 C9 F8 -50.4(19) no . . .
O3 C6 C9 F9 -171.5(13) no . . .
C7 C6 C9 F7 -113.6(16) no . . .
C7 C6 C9 F8 126.2(16) no . . .
C7 C6 C9 F9 5(2) no . . .
C9 C6 C7 C8 -175.4(13) no . . .
C6 C7 C8 O4 -7(3) no . . .
C6 C7 C8 C10 173.8(12) no . . .
O4 C8 C10 F10 -166.9(13) no . . .
O4 C8 C10 F11 74.9(16) no . . .
O4 C8 C10 F12 -45.8(19) no . . .
C7 C8 C10 F10 13(2) no . . .
C7 C8 C10 F11 -105.5(17) no . . .
C7 C8 C10 F12 133.8(15) no . . .
O5 C11 C12 C13 -3(2) no . . .
O5 C11 C14 F13 177.9(12) no . . .
O5 C11 C14 F14 56.1(17) no . . .
O5 C11 C14 F15 -62.6(17) no . . .
C12 C11 C14 F13 -6(2) no . . .
C12 C11 C14 F14 -128.0(14) no . . .
C12 C11 C14 F15 113.3(15) no . . .
C14 C11 C12 C13 -178.2(12) no . . .
C11 C12 C13 O6 -5(2) no . . .
C11 C12 C13 C15 174.8(11) no . . .
O6 C13 C15 F16 -160.4(14) no . . .
O6 C13 C15 F17 84.9(15) no . . .
O6 C13 C15 F18 -27(3) no . . .
C12 C13 C15 F16 20(2) no . . .
C12 C13 C15 F17 -94.7(16) no . . .
C12 C13 C15 F18 153.6(16) no . . .
P1 C16 C17 C18 177.5(8) no . . .
P1 C16 C21 C20 -178.4(8) no . . .
C17 C16 C21 C20 0.4(19) no . . .
C21 C16 C17 C18 -1.3(18) no . . .
C16 C17 C18 C19 1.1(19) no . . .
C17 C18 C19 C20 0(2) no . . .
C18 C19 C20 C21 -1(2) no . . .
C19 C20 C21 C16 1(2) no . . .
P1 C22 C23 C24 -177.6(9) no . . .
P1 C22 C27 C26 176.5(8) no . . .
C23 C22 C27 C26 -2.4(17) no . . .
C27 C22 C23 C24 1.3(19) no . . .
C22 C23 C24 C25 0(2) no . . .
C23 C24 C25 C26 -1(2) no . . .
C24 C25 C26 C27 -0(2) no . . .
C25 C26 C27 C22 2(2) no . . .
P2 C28 C29 C30 -175.4(10) no . . .
P2 C28 C33 C32 178.3(8) no . . .
C29 C28 C33 C32 -1.0(19) no . . .
C33 C28 C29 C30 4(2) no . . .
C28 C29 C30 C31 -6(3) no . . .
C29 C30 C31 C32 6(3) no . . .
C30 C31 C32 C33 -3(3) no . . .
C31 C32 C33 C28 0(2) no . . .
P2 C34 C35 C36 176.7(8) no . . .
P2 C34 C39 C38 -176.9(8) no . . .
C35 C34 C39 C38 -0.6(19) no . . .
C39 C34 C35 C36 0(2) no . . .
C34 C35 C36 C37 -0(2) no . . .
C35 C36 C37 C38 -0(2) no . . .
C36 C37 C38 C39 -0(2) no . . .
C37 C38 C39 C34 0.5(19) no . . .
C41 C40 C49 C44 3.3(16) no . . .
C41 C40 C49 C48 -177.7(10) no . . .
C49 C40 C41 O9 174.3(9) no . . .
C49 C40 C41 C42 -4.4(17) no . . .
C41 C40 C50 C51 -92.1(13) no . . .
C41 C40 C50 C59 85.0(14) no . . .
C50 C40 C41 O9 -7.3(15) no . . .
C50 C40 C41 C42 173.9(9) no . . .
C49 C40 C50 C51 86.2(13) no . . .
C49 C40 C50 C59 -96.7(12) no . . .
C50 C40 C49 C44 -175.0(9) no . . .
C50 C40 C49 C48 4.0(17) no . . .
O9 C41 C42 C43 -175.1(9) no . . .
C40 C41 C42 C43 3.6(17) no . . .
C41 C42 C43 C44 -1.8(17) no . . .
C42 C43 C44 C45 177.2(10) no . . .
C42 C43 C44 C49 1.0(18) no . . .
C43 C44 C45 C46 -178.0(11) no . . .
C43 C44 C49 C40 -1.7(17) no . . .
C43 C44 C49 C48 179.2(10) no . . .
C45 C44 C49 C40 -177.9(10) no . . .
C45 C44 C49 C48 3.0(17) no . . .
C49 C44 C45 C46 -1.7(18) no . . .
C44 C45 C46 C47 -0(2) no . . .
C45 C46 C47 C48 0(2) no . . .
C46 C47 C48 C49 1.0(18) no . . .
C47 C48 C49 C40 178.3(11) no . . .
C47 C48 C49 C44 -2.7(17) no . . .
C40 C50 C51 O10 2.1(15) no . . .
C40 C50 C51 C52 174.1(10) no . . .
C40 C50 C59 C54 -175.6(10) no . . .
C40 C50 C59 C58 2.8(18) no . . .
C51 C50 C59 C54 1.6(16) no . . .
C51 C50 C59 C58 180.0(10) no . . .
C59 C50 C51 O10 -175.1(9) no . . .
C59 C50 C51 C52 -3.1(17) no . . .
O10 C51 C52 C53 176.9(9) no . . .
C50 C51 C52 C53 5.2(17) no . . .
C51 C52 C53 C54 -5.6(17) no . . .
C52 C53 C54 C55 -178.0(10) no . . .
C52 C53 C54 C59 4.4(19) no . . .
C53 C54 C55 C56 -179.6(11) no . . .
C53 C54 C59 C50 -2.2(19) no . . .
C53 C54 C59 C58 179.4(11) no . . .
C55 C54 C59 C50 -180.0(10) no . . .
C55 C54 C59 C58 1.6(18) no . . .
C59 C54 C55 C56 -1.9(19) no . . .
C54 C55 C56 C57 1(2) no . . .
C55 C56 C57 C58 1(2) no . . .
C56 C57 C58 C59 -1(2) no . . .
C57 C58 C59 C50 -178.6(12) no . . .
C57 C58 C59 C54 -0.3(19) no . . .
